data_7204045
loop_
_publ_author_name
'Aonuma, Shuji'
'Casellas, Helene'
'Faulmann, Christophe'
'Garreau de Bonneval, Benedicte'
'Malfant, Isabelle'
'Cassoux, Patrick'
'Lacroix, Pascal G.'
'Hosokoshi, Yuko'
'Inoue, Katsuya'

_publ_section_title
;
 Structure and properties of novel M(dmit)2 salts with the
 Me3N+&#x00AD;TEMPO cation radical (Me3N+&#x00AD;TEMPO =
 N,N,N&#x00AD;trimethyl(1&#x00AD;oxyl&#x00AD;2,2,6,6&#x00AD;tetramethylpiperidin&#x00AD;4&#x00AD;yl)ammonium)
;
_journal_issue 2
_journal_name_full 'Journal of Materials Chemistry'
_journal_page_first 337
_journal_paper_doi 10.1039/b008424g
_journal_volume 11
_journal_year 2001
_chemical_formula_moiety '2(C12 H26 N2 O), 2(I)'
_chemical_formula_sum 'C12 H26 I N2 O'
_chemical_formula_weight 341.25
_chemical_name_common 'trimethylammonio-tempo iodide'
_chemical_name_systematic
; 
N,N,N-trimethyl-(1-oxyl-2,2,6,6-tetramethylpiperidin-4-yl)ammonium iodide
;
_space_group_IT_number 14
_symmetry_cell_setting monoclinic
_symmetry_space_group_name_Hall '-P 2yn'
_symmetry_space_group_name_H-M 'P 1 21/n 1'
_atom_sites_solution_hydrogens geom
_atom_sites_solution_primary direct
_atom_sites_solution_secondary difmap
_audit_creation_method SHELXL-97
_cell_angle_alpha 90.00
_cell_angle_beta 112.45(2)
_cell_angle_gamma 90.00
_cell_formula_units_Z 8
_cell_length_a 14.437(4)
_cell_length_b 13.763(4)
_cell_length_c 17.278(4)
_cell_measurement_reflns_used 25
_cell_measurement_temperature 293(2)
_cell_measurement_theta_max 9.89
_cell_measurement_theta_min 5.02
_cell_volume 3172.9(15)
_computing_cell_refinement 'CAD4 EXPRESS (Enraf Nonius, 1994)'
_computing_data_collection 'CAD4 EXPRESS (Enraf Nonius, 1994)'
_computing_data_reduction 'XCAD4 (Harms, 1996)'
_computing_molecular_graphics 'CAMERON (Watkin, Prout & Pearce, 1996)'
_computing_structure_refinement 'SHELXL-97 (Sheldrick, 1997)'
_computing_structure_solution 'SHELXS-86 (Sheldrick, 1986)'
_diffrn_ambient_temperature 293(2)
_diffrn_measured_fraction_theta_full 0.994
_diffrn_measured_fraction_theta_max 0.994
_diffrn_measurement_device_type 'CAD4 Enraf-Nonius'
_diffrn_measurement_method Omega-theta-scans
_diffrn_radiation_monochromator graphite
_diffrn_radiation_source 'fine-focus sealed tube'
_diffrn_radiation_type MoK\a
_diffrn_radiation_wavelength 0.71069
_diffrn_reflns_av_R_equivalents 0.0717
_diffrn_reflns_av_sigmaI/netI 0.1577
_diffrn_reflns_limit_h_max 20
_diffrn_reflns_limit_h_min 0
_diffrn_reflns_limit_k_max 19
_diffrn_reflns_limit_k_min 0
_diffrn_reflns_limit_l_max 22
_diffrn_reflns_limit_l_min -24
_diffrn_reflns_number 9478
_diffrn_reflns_theta_full 29.95
_diffrn_reflns_theta_max 29.95
_diffrn_reflns_theta_min 1.57
_diffrn_standards_decay_% 11
_diffrn_standards_interval_time 120
_diffrn_standards_number 3
_exptl_absorpt_coefficient_mu 2.006
_exptl_absorpt_correction_T_max 0.9989
_exptl_absorpt_correction_T_min 0.8919
_exptl_absorpt_correction_type psi-scan
_exptl_absorpt_process_details
;
North A.C.T., Phillips D.C. & Mathews F.S. (1968) Acta. Cryst. A24, 351
Number of psi-scan sets used was   9
Theta correction was applied.
Averaged transmission function was used.
No Fourier smoothing was applied. 
;
_exptl_crystal_colour orange
_exptl_crystal_density_diffrn 1.429
_exptl_crystal_density_method 'not measured'
_exptl_crystal_description block
_exptl_crystal_F_000 1384
_exptl_crystal_size_max 0.40
_exptl_crystal_size_mid 0.25
_exptl_crystal_size_min 0.15
_refine_diff_density_max 0.722
_refine_diff_density_min -1.451
_refine_diff_density_rms 0.119
_refine_ls_extinction_method none
_refine_ls_goodness_of_fit_ref 0.920
_refine_ls_hydrogen_treatment mixed
_refine_ls_matrix_type full
_refine_ls_number_parameters 289
_refine_ls_number_reflns 9161
_refine_ls_number_restraints 0
_refine_ls_restrained_S_all 0.920
_refine_ls_R_factor_all 0.2193
_refine_ls_R_factor_gt 0.0327
_refine_ls_shift/su_max 0.004
_refine_ls_shift/su_mean 0.001
_refine_ls_structure_factor_coef Fsqd
_refine_ls_weighting_details 'calc w=1/[\s^2^(Fo^2^)+(0.0521P)^2^+0.0000P] where P=(Fo^2^+2Fc^2^)/3'
_refine_ls_weighting_scheme calc
_refine_ls_wR_factor_gt 0.0785
_refine_ls_wR_factor_ref 0.1191
_reflns_number_gt 3013
_reflns_number_total 9161
_reflns_threshold_expression >2sigma(I)
_cod_data_source_file b008424g.txt
_cod_data_source_block (NMe3-Tempo)2I2
_cod_original_cell_volume 3172.9(14)
_cod_original_sg_symbol_H-M P21/n
_cod_database_code 7204045

loop_
_symmetry_equiv_pos_as_xyz
'x, y, z'
'-x+1/2, y+1/2, -z+1/2'
'-x, -y, -z'
'x-1/2, -y-1/2, z-1/2'

loop_
_atom_site_label
_atom_site_type_symbol
_atom_site_fract_x
_atom_site_fract_y
_atom_site_fract_z
_atom_site_U_iso_or_equiv
_atom_site_adp_type
_atom_site_occupancy
_atom_site_symmetry_multiplicity
_atom_site_calc_flag
_atom_site_refinement_flags
_atom_site_disorder_assembly
_atom_site_disorder_group
I1 I 0.37047(2) 0.10309(2) 0.597460(19) 0.04757(11) Uani 1 1 d . . .
I2 I 0.39384(3) 0.39379(3) 0.27576(2) 0.06268(13) Uani 1 1 d . . .
O11 O 0.2068(3) 0.5655(3) 0.4663(2) 0.0797(14) Uani 1 1 d . . .
N12 N 0.1934(3) 0.4829(3) 0.4309(2) 0.0467(10) Uani 1 1 d . . .
N13 N 0.1257(3) 0.1948(3) 0.3230(2) 0.0356(8) Uani 1 1 d . . .
C14 C 0.1068(3) 0.4740(3) 0.3501(3) 0.0450(12) Uani 1 1 d . . .
C15 C 0.1124(4) 0.3783(3) 0.3064(3) 0.0427(12) Uani 1 1 d . . .
H151 H 0.0491 0.3671 0.2600 0.051 Uiso 1 1 calc R . .
H152 H 0.1643 0.3832 0.2838 0.051 Uiso 1 1 calc R . .
C16 C 0.1349(3) 0.2937(3) 0.3661(3) 0.0334(10) Uani 1 1 d . . .
H16 H 0.0864 0.2951 0.3932 0.040 Uiso 1 1 calc R . .
C17 C 0.2371(3) 0.3097(3) 0.4325(3) 0.0414(11) Uani 1 1 d . . .
H171 H 0.2851 0.3170 0.4061 0.050 Uiso 1 1 calc R . .
H172 H 0.2561 0.2528 0.4684 0.050 Uiso 1 1 calc R . .
C18 C 0.2421(4) 0.3989(4) 0.4862(3) 0.0469(12) Uani 1 1 d . . .
C19 C 0.3523(4) 0.4266(4) 0.5330(4) 0.0741(19) Uani 1 1 d . . .
H191 H 0.3565 0.4829 0.5670 0.089 Uiso 1 1 calc R . .
H192 H 0.3823 0.4407 0.4934 0.089 Uiso 1 1 calc R . .
H193 H 0.3872 0.3735 0.5681 0.089 Uiso 1 1 calc R . .
C20 C 0.1913(5) 0.3807(4) 0.5477(3) 0.0713(18) Uani 1 1 d . . .
H201 H 0.1953 0.4383 0.5802 0.086 Uiso 1 1 calc R . .
H202 H 0.2244 0.3281 0.5844 0.086 Uiso 1 1 calc R . .
H203 H 0.1223 0.3641 0.5174 0.086 Uiso 1 1 calc R . .
C21 C 0.1129(5) 0.5563(4) 0.2943(4) 0.0724(18) Uani 1 1 d . . .
H211 H 0.1747 0.5518 0.2858 0.087 Uiso 1 1 calc R . .
H212 H 0.1103 0.6173 0.3204 0.087 Uiso 1 1 calc R . .
H213 H 0.0576 0.5521 0.2413 0.087 Uiso 1 1 calc R . .
C22 C 0.0094(4) 0.4819(4) 0.3646(4) 0.0678(16) Uani 1 1 d . . .
H221 H 0.0051 0.4290 0.3993 0.081 Uiso 1 1 calc R . .
H222 H -0.0464 0.4791 0.3118 0.081 Uiso 1 1 calc R . .
H223 H 0.0081 0.5424 0.3917 0.081 Uiso 1 1 calc R . .
C23 C 0.1263(4) 0.1161(3) 0.3836(3) 0.0499(13) Uani 1 1 d . . .
H231 H 0.0732 0.1273 0.4030 0.060 Uiso 1 1 calc R . .
H232 H 0.1894 0.1166 0.4304 0.060 Uiso 1 1 calc R . .
H233 H 0.1168 0.0541 0.3561 0.060 Uiso 1 1 calc R . .
C24 C 0.2077(4) 0.1755(4) 0.2929(4) 0.0665(16) Uani 1 1 d . . .
H241 H 0.2080 0.2253 0.2540 0.080 Uiso 1 1 calc R . .
H242 H 0.1972 0.1134 0.2655 0.080 Uiso 1 1 calc R . .
H243 H 0.2709 0.1754 0.3396 0.080 Uiso 1 1 calc R . .
C25 C 0.0270(3) 0.1862(4) 0.2501(3) 0.0539(14) Uani 1 1 d . . .
H251 H -0.0267 0.1980 0.2688 0.065 Uiso 1 1 calc R . .
H252 H 0.0204 0.1220 0.2269 0.065 Uiso 1 1 calc R . .
H253 H 0.0241 0.2330 0.2081 0.065 Uiso 1 1 calc R . .
O31 O 0.5849(3) 0.7414(3) 0.1216(2) 0.0720(11) Uani 1 1 d . . .
N32 N 0.6539(3) 0.7333(3) 0.0938(2) 0.0451(10) Uani 1 1 d . . .
N33 N 0.8918(3) 0.6890(3) 0.0034(2) 0.0389(9) Uani 1 1 d . . .
C34 C 0.7583(4) 0.7490(4) 0.1552(3) 0.0467(12) Uani 1 1 d . . .
C35 C 0.8294(3) 0.7610(3) 0.1092(3) 0.0433(12) Uani 1 1 d . . .
H351 H 0.8203 0.8250 0.0839 0.052 Uiso 1 1 calc R . .
H352 H 0.8981 0.7563 0.1492 0.052 Uiso 1 1 calc R . .
C36 C 0.8115(3) 0.6848(3) 0.0420(3) 0.0363(10) Uani 1 1 d . . .
H36 H 0.8154 0.6208 0.0679 0.044 Uiso 1 1 calc R . .
C37 C 0.7068(3) 0.6972(4) -0.0232(3) 0.0411(11) Uani 1 1 d . . .
H371 H 0.6965 0.6520 -0.0688 0.049 Uiso 1 1 calc R . .
H372 H 0.6992 0.7626 -0.0458 0.049 Uiso 1 1 calc R . .
C38 C 0.6286(3) 0.6796(3) 0.0137(3) 0.0453(12) Uani 1 1 d . . .
C39 C 0.5293(3) 0.7188(4) -0.0475(3) 0.0708(17) Uani 1 1 d . . .
H391 H 0.4783 0.7082 -0.0255 0.085 Uiso 1 1 calc R . .
H392 H 0.5113 0.6858 -0.1002 0.085 Uiso 1 1 calc R . .
H393 H 0.5355 0.7871 -0.0555 0.085 Uiso 1 1 calc R . .
C40 C 0.6179(4) 0.5712(4) 0.0311(4) 0.0695(17) Uani 1 1 d . . .
H401 H 0.6809 0.5469 0.0699 0.083 Uiso 1 1 calc R . .
H402 H 0.5982 0.5353 -0.0203 0.083 Uiso 1 1 calc R . .
H403 H 0.5678 0.5638 0.0546 0.083 Uiso 1 1 calc R . .
C41 C 0.7891(4) 0.6634(5) 0.2165(3) 0.0775(19) Uani 1 1 d . . .
H411 H 0.7423 0.6571 0.2435 0.093 Uiso 1 1 calc R . .
H412 H 0.8550 0.6748 0.2579 0.093 Uiso 1 1 calc R . .
H413 H 0.7892 0.6047 0.1865 0.093 Uiso 1 1 calc R . .
C42 C 0.7590(4) 0.8421(4) 0.2027(4) 0.0737(18) Uani 1 1 d . . .
H421 H 0.7394 0.8956 0.1643 0.088 Uiso 1 1 calc R . .
H422 H 0.8252 0.8533 0.2436 0.088 Uiso 1 1 calc R . .
H423 H 0.7128 0.8361 0.2303 0.088 Uiso 1 1 calc R . .
C43 C 0.9028(4) 0.7866(4) -0.0285(4) 0.0662(16) Uani 1 1 d . . .
H431 H 0.8396 0.8067 -0.0700 0.079 Uiso 1 1 calc R . .
H432 H 0.9521 0.7840 -0.0532 0.079 Uiso 1 1 calc R . .
H433 H 0.9236 0.8323 0.0169 0.079 Uiso 1 1 calc R . .
C44 C 0.9917(3) 0.6597(4) 0.0684(3) 0.0535(14) Uani 1 1 d . . .
H441 H 0.9863 0.5963 0.0894 0.064 Uiso 1 1 calc R . .
H442 H 1.0115 0.7057 0.1136 0.064 Uiso 1 1 calc R . .
H443 H 1.0409 0.6585 0.0436 0.064 Uiso 1 1 calc R . .
C45 C 0.8679(4) 0.6166(4) -0.0664(3) 0.0584(15) Uani 1 1 d . . .
H451 H 0.8621 0.5530 -0.0458 0.070 Uiso 1 1 calc R . .
H452 H 0.9206 0.6164 -0.0874 0.070 Uiso 1 1 calc R . .
H453 H 0.8058 0.6339 -0.1106 0.070 Uiso 1 1 calc R . .

loop_
_atom_site_aniso_label
_atom_site_aniso_U_11
_atom_site_aniso_U_22
_atom_site_aniso_U_33
_atom_site_aniso_U_23
_atom_site_aniso_U_13
_atom_site_aniso_U_12
I1 0.04289(17) 0.04378(18) 0.04705(18) 0.00345(17) 0.00711(13) -0.00377(17)
I2 0.0534(2) 0.0612(2) 0.0668(2) 0.0256(2) 0.01548(18) 0.00063(19)
O11 0.089(3) 0.0314(19) 0.085(3) -0.0114(19) -0.005(2) -0.002(2)
N12 0.045(2) 0.032(2) 0.052(2) -0.0051(19) 0.006(2) -0.0032(19)
N13 0.036(2) 0.033(2) 0.035(2) -0.0016(16) 0.0110(16) -0.0017(17)
C14 0.043(3) 0.031(3) 0.053(3) 0.005(2) 0.008(2) 0.000(2)
C15 0.048(3) 0.036(3) 0.035(2) 0.001(2) 0.005(2) -0.001(2)
C16 0.038(2) 0.030(2) 0.034(2) -0.0047(19) 0.0147(19) -0.002(2)
C17 0.044(3) 0.034(2) 0.041(3) 0.000(2) 0.010(2) 0.000(2)
C18 0.055(3) 0.038(3) 0.037(2) -0.002(2) 0.005(2) -0.002(3)
C19 0.063(4) 0.058(4) 0.068(4) -0.008(3) -0.013(3) -0.002(3)
C20 0.115(5) 0.055(4) 0.053(3) -0.007(3) 0.043(3) -0.007(3)
C21 0.095(5) 0.042(3) 0.065(4) 0.016(3) 0.014(3) -0.001(3)
C22 0.056(3) 0.045(3) 0.100(5) -0.010(3) 0.027(3) 0.004(3)
C23 0.068(3) 0.031(3) 0.049(3) 0.006(2) 0.021(3) -0.001(3)
C24 0.068(4) 0.057(4) 0.095(4) -0.022(3) 0.053(3) -0.009(3)
C25 0.053(3) 0.044(3) 0.048(3) -0.008(2) 0.002(2) -0.004(3)
O31 0.058(2) 0.079(3) 0.102(3) -0.013(2) 0.057(2) 0.001(2)
N32 0.043(2) 0.041(2) 0.063(3) -0.004(2) 0.033(2) 0.0036(19)
N33 0.034(2) 0.044(2) 0.042(2) -0.0007(18) 0.0181(18) -0.0019(18)
C34 0.052(3) 0.049(3) 0.043(3) -0.003(2) 0.023(2) 0.006(2)
C35 0.033(2) 0.052(3) 0.049(3) -0.007(2) 0.020(2) -0.007(2)
C36 0.032(2) 0.037(2) 0.046(3) 0.004(2) 0.022(2) 0.000(2)
C37 0.032(2) 0.044(3) 0.045(3) -0.006(2) 0.011(2) -0.001(2)
C38 0.035(2) 0.042(3) 0.062(3) -0.008(3) 0.023(2) -0.002(2)
C39 0.035(3) 0.087(5) 0.087(4) -0.016(4) 0.020(3) 0.003(3)
C40 0.058(3) 0.047(3) 0.118(5) -0.017(3) 0.050(4) -0.014(3)
C41 0.090(5) 0.091(5) 0.062(4) 0.020(3) 0.040(4) 0.018(4)
C42 0.076(4) 0.077(4) 0.079(4) -0.028(3) 0.042(3) -0.004(3)
C43 0.066(4) 0.063(4) 0.087(4) 0.015(3) 0.048(3) -0.001(3)
C44 0.033(3) 0.070(4) 0.051(3) -0.012(3) 0.009(2) 0.005(3)
C45 0.042(3) 0.088(4) 0.049(3) -0.018(3) 0.022(2) 0.005(3)

loop_
_atom_type_symbol
_atom_type_description
_atom_type_scat_dispersion_real
_atom_type_scat_dispersion_imag
_atom_type_scat_source
C C 0.0033 0.0016 'International Tables Vol C Tables 4.2.6.8 and 6.1.1.4'
H H 0.0000 0.0000 'International Tables Vol C Tables 4.2.6.8 and 6.1.1.4'
N N 0.0061 0.0033 'International Tables Vol C Tables 4.2.6.8 and 6.1.1.4'
O O 0.0106 0.0060 'International Tables Vol C Tables 4.2.6.8 and 6.1.1.4'
I I -0.4742 1.8119 'International Tables Vol C Tables 4.2.6.8 and 6.1.1.4'

loop_
_geom_angle_atom_site_label_1
_geom_angle_atom_site_label_2
_geom_angle_atom_site_label_3
_geom_angle
_geom_angle_site_symmetry_1
_geom_angle_site_symmetry_3
_geom_angle_publ_flag
O11 N12 C14 116.5(4) . . ?
O11 N12 C18 115.9(4) . . ?
C14 N12 C18 124.1(4) . . ?
C24 N13 C25 108.6(4) . . ?
C24 N13 C23 108.7(4) . . ?
C25 N13 C23 106.2(4) . . ?
C24 N13 C16 113.2(3) . . ?
C25 N13 C16 110.9(3) . . ?
C23 N13 C16 109.0(3) . . ?
N12 C14 C21 107.8(4) . . ?
N12 C14 C22 109.8(4) . . ?
C21 C14 C22 109.5(4) . . ?
N12 C14 C15 110.5(4) . . ?
C21 C14 C15 107.6(4) . . ?
C22 C14 C15 111.5(4) . . ?
C16 C15 C14 111.3(4) . . ?
C16 C15 H151 109.4 . . ?
C14 C15 H151 109.4 . . ?
C16 C15 H152 109.4 . . ?
C14 C15 H152 109.4 . . ?
H151 C15 H152 108.0 . . ?
C17 C16 C15 107.6(4) . . ?
C17 C16 N13 112.4(3) . . ?
C15 C16 N13 113.4(3) . . ?
C17 C16 H16 107.7 . . ?
C15 C16 H16 107.7 . . ?
N13 C16 H16 107.7 . . ?
C16 C17 C18 112.9(4) . . ?
C16 C17 H171 109.0 . . ?
C18 C17 H171 109.0 . . ?
C16 C17 H172 109.0 . . ?
C18 C17 H172 109.0 . . ?
H171 C17 H172 107.8 . . ?
N12 C18 C17 109.5(4) . . ?
N12 C18 C20 109.8(4) . . ?
C17 C18 C20 111.6(4) . . ?
N12 C18 C19 106.6(4) . . ?
C17 C18 C19 108.7(4) . . ?
C20 C18 C19 110.6(4) . . ?
C18 C19 H191 109.5 . . ?
C18 C19 H192 109.5 . . ?
H191 C19 H192 109.5 . . ?
C18 C19 H193 109.5 . . ?
H191 C19 H193 109.5 . . ?
H192 C19 H193 109.5 . . ?
C18 C20 H201 109.5 . . ?
C18 C20 H202 109.5 . . ?
H201 C20 H202 109.5 . . ?
C18 C20 H203 109.5 . . ?
H201 C20 H203 109.5 . . ?
H202 C20 H203 109.5 . . ?
C14 C21 H211 109.5 . . ?
C14 C21 H212 109.5 . . ?
H211 C21 H212 109.5 . . ?
C14 C21 H213 109.5 . . ?
H211 C21 H213 109.5 . . ?
H212 C21 H213 109.5 . . ?
C14 C22 H221 109.5 . . ?
C14 C22 H222 109.5 . . ?
H221 C22 H222 109.5 . . ?
C14 C22 H223 109.5 . . ?
H221 C22 H223 109.5 . . ?
H222 C22 H223 109.5 . . ?
N13 C23 H231 109.5 . . ?
N13 C23 H232 109.5 . . ?
H231 C23 H232 109.5 . . ?
N13 C23 H233 109.5 . . ?
H231 C23 H233 109.5 . . ?
H232 C23 H233 109.5 . . ?
N13 C24 H241 109.5 . . ?
N13 C24 H242 109.5 . . ?
H241 C24 H242 109.5 . . ?
N13 C24 H243 109.5 . . ?
H241 C24 H243 109.5 . . ?
H242 C24 H243 109.5 . . ?
N13 C25 H251 109.5 . . ?
N13 C25 H252 109.5 . . ?
H251 C25 H252 109.5 . . ?
N13 C25 H253 109.5 . . ?
H251 C25 H253 109.5 . . ?
H252 C25 H253 109.5 . . ?
O31 N32 C38 116.6(4) . . ?
O31 N32 C34 116.4(4) . . ?
C38 N32 C34 123.9(4) . . ?
C43 N33 C45 109.1(4) . . ?
C43 N33 C44 108.2(4) . . ?
C45 N33 C44 106.4(4) . . ?
C43 N33 C36 113.5(4) . . ?
C45 N33 C36 110.0(3) . . ?
C44 N33 C36 109.4(3) . . ?
N32 C34 C42 107.7(4) . . ?
N32 C34 C35 110.1(4) . . ?
C42 C34 C35 108.8(4) . . ?
N32 C34 C41 109.2(4) . . ?
C42 C34 C41 109.5(4) . . ?
C35 C34 C41 111.5(4) . . ?
C36 C35 C34 111.9(4) . . ?
C36 C35 H351 109.2 . . ?
C34 C35 H351 109.2 . . ?
C36 C35 H352 109.2 . . ?
C34 C35 H352 109.2 . . ?
H351 C35 H352 107.9 . . ?
C37 C36 C35 108.8(4) . . ?
C37 C36 N33 112.1(3) . . ?
C35 C36 N33 111.7(3) . . ?
C37 C36 H36 108.0 . . ?
C35 C36 H36 108.0 . . ?
N33 C36 H36 108.0 . . ?
C36 C37 C38 111.3(4) . . ?
C36 C37 H371 109.4 . . ?
C38 C37 H371 109.4 . . ?
C36 C37 H372 109.4 . . ?
C38 C37 H372 109.4 . . ?
H371 C37 H372 108.0 . . ?
N32 C38 C37 110.8(4) . . ?
N32 C38 C39 107.6(4) . . ?
C37 C38 C39 107.9(4) . . ?
N32 C38 C40 107.9(4) . . ?
C37 C38 C40 112.6(4) . . ?
C39 C38 C40 110.0(4) . . ?
C38 C39 H391 109.5 . . ?
C38 C39 H392 109.5 . . ?
H391 C39 H392 109.5 . . ?
C38 C39 H393 109.5 . . ?
H391 C39 H393 109.5 . . ?
H392 C39 H393 109.5 . . ?
C38 C40 H401 109.5 . . ?
C38 C40 H402 109.5 . . ?
H401 C40 H402 109.5 . . ?
C38 C40 H403 109.5 . . ?
H401 C40 H403 109.5 . . ?
H402 C40 H403 109.5 . . ?
C34 C41 H411 109.5 . . ?
C34 C41 H412 109.5 . . ?
H411 C41 H412 109.5 . . ?
C34 C41 H413 109.5 . . ?
H411 C41 H413 109.5 . . ?
H412 C41 H413 109.5 . . ?
C34 C42 H421 109.5 . . ?
C34 C42 H422 109.5 . . ?
H421 C42 H422 109.5 . . ?
C34 C42 H423 109.5 . . ?
H421 C42 H423 109.5 . . ?
H422 C42 H423 109.5 . . ?
N33 C43 H431 109.5 . . ?
N33 C43 H432 109.5 . . ?
H431 C43 H432 109.5 . . ?
N33 C43 H433 109.5 . . ?
H431 C43 H433 109.5 . . ?
H432 C43 H433 109.5 . . ?
N33 C44 H441 109.5 . . ?
N33 C44 H442 109.5 . . ?
H441 C44 H442 109.5 . . ?
N33 C44 H443 109.5 . . ?
H441 C44 H443 109.5 . . ?
H442 C44 H443 109.5 . . ?
N33 C45 H451 109.5 . . ?
N33 C45 H452 109.5 . . ?
H451 C45 H452 109.5 . . ?
N33 C45 H453 109.5 . . ?
H451 C45 H453 109.5 . . ?
H452 C45 H453 109.5 . . ?

loop_
_geom_bond_atom_site_label_1
_geom_bond_atom_site_label_2
_geom_bond_distance
_geom_bond_site_symmetry_2
_geom_bond_publ_flag
O11 N12 1.271(5) . ?
N12 C14 1.482(6) . ?
N12 C18 1.493(6) . ?
N13 C24 1.489(6) . ?
N13 C25 1.503(5) . ?
N13 C23 1.503(5) . ?
N13 C16 1.533(5) . ?
C14 C21 1.512(6) . ?
C14 C22 1.523(7) . ?
C14 C15 1.537(6) . ?
C15 C16 1.507(6) . ?
C15 H151 0.9700 . ?
C15 H152 0.9700 . ?
C16 C17 1.499(5) . ?
C16 H16 0.9800 . ?
C17 C18 1.524(6) . ?
C17 H171 0.9700 . ?
C17 H172 0.9700 . ?
C18 C20 1.525(7) . ?
C18 C19 1.533(7) . ?
C19 H191 0.9600 . ?
C19 H192 0.9600 . ?
C19 H193 0.9600 . ?
C20 H201 0.9600 . ?
C20 H202 0.9600 . ?
C20 H203 0.9600 . ?
C21 H211 0.9600 . ?
C21 H212 0.9600 . ?
C21 H213 0.9600 . ?
C22 H221 0.9600 . ?
C22 H222 0.9600 . ?
C22 H223 0.9600 . ?
C23 H231 0.9600 . ?
C23 H232 0.9600 . ?
C23 H233 0.9600 . ?
C24 H241 0.9600 . ?
C24 H242 0.9600 . ?
C24 H243 0.9600 . ?
C25 H251 0.9600 . ?
C25 H252 0.9600 . ?
C25 H253 0.9600 . ?
O31 N32 1.265(5) . ?
N32 C38 1.486(6) . ?
N32 C34 1.490(6) . ?
N33 C43 1.484(6) . ?
N33 C45 1.499(6) . ?
N33 C44 1.505(5) . ?
N33 C36 1.544(5) . ?
C34 C42 1.520(7) . ?
C34 C35 1.527(6) . ?
C34 C41 1.532(7) . ?
C35 C36 1.513(6) . ?
C35 H351 0.9700 . ?
C35 H352 0.9700 . ?
C36 C37 1.511(5) . ?
C36 H36 0.9800 . ?
C37 C38 1.512(6) . ?
C37 H371 0.9700 . ?
C37 H372 0.9700 . ?
C38 C39 1.518(6) . ?
C38 C40 1.542(7) . ?
C39 H391 0.9600 . ?
C39 H392 0.9600 . ?
C39 H393 0.9600 . ?
C40 H401 0.9600 . ?
C40 H402 0.9600 . ?
C40 H403 0.9600 . ?
C41 H411 0.9600 . ?
C41 H412 0.9600 . ?
C41 H413 0.9600 . ?
C42 H421 0.9600 . ?
C42 H422 0.9600 . ?
C42 H423 0.9600 . ?
C43 H431 0.9600 . ?
C43 H432 0.9600 . ?
C43 H433 0.9600 . ?
C44 H441 0.9600 . ?
C44 H442 0.9600 . ?
C44 H443 0.9600 . ?
C45 H451 0.9600 . ?
C45 H452 0.9600 . ?
C45 H453 0.9600 . ?

loop_
_geom_torsion_atom_site_label_1
_geom_torsion_atom_site_label_2
_geom_torsion_atom_site_label_3
_geom_torsion_atom_site_label_4
_geom_torsion
_geom_torsion_site_symmetry_1
_geom_torsion_site_symmetry_2
_geom_torsion_site_symmetry_3
_geom_torsion_site_symmetry_4
_geom_torsion_publ_flag
O11 N12 C14 C21 51.1(6) . . . . ?
C18 N12 C14 C21 -150.9(5) . . . . ?
O11 N12 C14 C22 -68.1(6) . . . . ?
C18 N12 C14 C22 89.9(5) . . . . ?
O11 N12 C14 C15 168.4(4) . . . . ?
C18 N12 C14 C15 -33.6(6) . . . . ?
N12 C14 C15 C16 47.2(5) . . . . ?
C21 C14 C15 C16 164.6(4) . . . . ?
C22 C14 C15 C16 -75.3(5) . . . . ?
C14 C15 C16 C17 -63.9(5) . . . . ?
C14 C15 C16 N13 171.2(3) . . . . ?
C24 N13 C16 C17 -50.8(5) . . . . ?
C25 N13 C16 C17 -173.1(4) . . . . ?
C23 N13 C16 C17 70.4(5) . . . . ?
C24 N13 C16 C15 71.6(5) . . . . ?
C25 N13 C16 C15 -50.8(5) . . . . ?
C23 N13 C16 C15 -167.3(4) . . . . ?
C15 C16 C17 C18 64.7(5) . . . . ?
N13 C16 C17 C18 -169.8(4) . . . . ?
O11 N12 C18 C17 -168.7(4) . . . . ?
C14 N12 C18 C17 33.1(6) . . . . ?
O11 N12 C18 C20 68.4(5) . . . . ?
C14 N12 C18 C20 -89.7(5) . . . . ?
O11 N12 C18 C19 -51.4(6) . . . . ?
C14 N12 C18 C19 150.5(5) . . . . ?
C16 C17 C18 N12 -47.2(5) . . . . ?
C16 C17 C18 C20 74.6(5) . . . . ?
C16 C17 C18 C19 -163.2(4) . . . . ?
O31 N32 C34 C42 -48.0(6) . . . . ?
C38 N32 C34 C42 152.6(4) . . . . ?
O31 N32 C34 C35 -166.5(4) . . . . ?
C38 N32 C34 C35 34.1(6) . . . . ?
O31 N32 C34 C41 70.8(5) . . . . ?
C38 N32 C34 C41 -88.7(5) . . . . ?
N32 C34 C35 C36 -46.0(5) . . . . ?
C42 C34 C35 C36 -163.8(4) . . . . ?
C41 C34 C35 C36 75.3(5) . . . . ?
C34 C35 C36 C37 62.9(5) . . . . ?
C34 C35 C36 N33 -172.8(4) . . . . ?
C43 N33 C36 C37 68.5(5) . . . . ?
C45 N33 C36 C37 -54.1(5) . . . . ?
C44 N33 C36 C37 -170.6(4) . . . . ?
C43 N33 C36 C35 -54.0(5) . . . . ?
C45 N33 C36 C35 -176.6(4) . . . . ?
C44 N33 C36 C35 66.9(5) . . . . ?
C35 C36 C37 C38 -63.5(5) . . . . ?
N33 C36 C37 C38 172.4(4) . . . . ?
O31 N32 C38 C37 165.4(4) . . . . ?
C34 N32 C38 C37 -35.1(6) . . . . ?
O31 N32 C38 C39 47.7(6) . . . . ?
C34 N32 C38 C39 -152.9(4) . . . . ?
O31 N32 C38 C40 -70.9(5) . . . . ?
C34 N32 C38 C40 88.5(5) . . . . ?
C36 C37 C38 N32 47.7(5) . . . . ?
C36 C37 C38 C39 165.2(4) . . . . ?
C36 C37 C38 C40 -73.2(5) . . . . ?

loop_
_cod_related_entry_id
_cod_related_entry_database
_cod_related_entry_code
1 ChemSpider 2043380
